data_9002550
loop_
_publ_author_name
'Meyer, H. W.'
'Marion, S.'
'Sondergeld, P.'
'Carpenter, M. A.'
'Knight, K. S.'
'Redfern, S. A. T.'
'Dove, M. T.'

_publ_section_title
;
 Displacive components of the low-temperature phase transitions in lawsonite
 T = 285 K
;
_journal_name_full 'American Mineralogist'
_journal_page_first 566
_journal_page_last 577
_journal_volume 86
_journal_year 2001
_chemical_formula_sum 'Al1.94 Ca D4 Fe0.06 O10 Si2'
_chemical_name_mineral 'Lawsonite (deuterated)'
_space_group_IT_number 63
_space_group_name_Hall '-C 2c 2 (x+1/4,y+1/4,z)'
_space_group_name_H-M_alt 'C m c m (a-1/4,b-1/4,c)'
_symmetry_space_group_name_H-M 'C m c m (a-1/4,b-1/4,c)'
_cell_angle_alpha 90
_cell_angle_beta 90
_cell_angle_gamma 90
_cell_formula_units_Z 4
_cell_length_a 5.85424
_cell_length_b 8.79471
_cell_length_c 13.1365
_cell_volume 676.350
_diffrn_ambient_temperature 285
_exptl_crystal_density_diffrn 3.143
_cod_original_sg_symbol_H-M 'C m c m'
_cod_original_formula_sum 'Ca (Al1.94 Fe.06) Si2 O10 D4'
_cod_database_code 9002550

loop_
_symmetry_equiv_pos_as_xyz
x,y,z
1/2+x,1/2+y,z
x,1/2-y,1/2+z
1/2+x,-y,1/2+z
1/2-x,y,1/2-z
-x,1/2+y,1/2-z
1/2-x,y,z
-x,1/2+y,z
x,1/2-y,-z
1/2+x,-y,-z
x,y,1/2-z
1/2+x,1/2+y,1/2-z
1/2-x,1/2-y,1/2+z
-x,-y,1/2+z
1/2-x,1/2-y,-z
-x,-y,-z

loop_
_atom_site_label
_atom_site_fract_x
_atom_site_fract_y
_atom_site_fract_z
_atom_site_occupancy
_atom_site_U_iso_or_equiv
_atom_site_type_symbol
_atom_site_attached_hydrogens
Ca -0.25000 0.08040 0.25000 1.00000 0.01100 Ca 0
Al 0.00000 0.25000 0.00000 0.97000 0.00500 Al 0
Fe 0.00000 0.25000 0.00000 0.03000 0.00500 Fe 0
Si -0.25000 0.73110 0.13300 1.00000 0.00420 Si 0
O1 -0.25000 -0.20280 0.25000 1.00000 0.00640 O 0
O2 0.02250 0.12830 0.11660 1.00000 0.00610 O 0
O3 -0.25000 -0.11220 0.06750 1.00000 0.00090 O 0
O4 -0.25000 0.39100 0.04800 1.00000 0.01280 O 0
O5 -0.25000 0.36060 0.25000 1.00000 0.01700 O 0
Dw -0.25000 0.41530 0.18860 1.00000 0.05900 D 0
Dd -0.25000 0.28900 0.05510 1.00000 0.07300 D 0

loop_
_cod_changelog_entry_id
_cod_changelog_entry_author
_cod_changelog_entry_date
_cod_changelog_entry_text
1
;cod-tools version 3.8.0
Id: cif_guess_AMCSD_atom_types 9581 2023-05-17 12:35:41Z saulius
;
2023-05-23T09:15:40+03:00
;Derived atom types and hydrogen counts
from atom names that follow the AMCSD naming convention
(Wat == water, O-H == hydroxyl).
;

_database_code_amcsd 0002639
